data_7103288
loop_
_publ_author_name
'Sagae, Hiromi'
'Noguchi, Keiichi'
'Hirano, Masao'
'Tanaka, Ken'

_publ_section_title
;
 Rhodium-catalyzed enantio- and diastereoselective intramolecular [2 +
 2 + 2] cycloaddition of unsymmetrical dienynes.
;
_journal_issue 32
_journal_name_full 'Chemical communications (Cambridge, England)'
_journal_page_first 3804
_journal_page_last 3806
_journal_paper_doi 10.1039/b804294b
_journal_year 2008
_chemical_absolute_configuration ad
_chemical_formula_moiety 'C20 H27 N O3 S'
_chemical_formula_sum 'C20 H27 N O3 S'
_chemical_formula_weight 361.49
_chemical_name_common
;
(+)-3a,5a-Dimethyl-8-(toluene-4-sulfonyl)-
1,3,3a,4,5,5a,6,7,8,9-decahydro-furo(3,4-h)isoquinoline
;
_chemical_name_systematic
;
?
;
_space_group_IT_number 19
_symmetry_cell_setting orthorhombic
_symmetry_Int_Tables_number 19
_symmetry_space_group_name_Hall 'P 2ac 2ab'
_symmetry_space_group_name_H-M 'P 21 21 21'
_atom_sites_solution_hydrogens difmap
_atom_sites_solution_primary direct
_atom_sites_solution_secondary difmap
_cell_angle_alpha 90.00
_cell_angle_beta 90.00
_cell_angle_gamma 90.00
_cell_formula_units_Z 4
_cell_length_a 22.5760(4)
_cell_length_b 8.40396(10)
_cell_length_c 9.89489(10)
_cell_measurement_reflns_used 27232
_cell_measurement_temperature 193
_cell_measurement_theta_max 68.2
_cell_measurement_theta_min 3.9
_cell_volume 1877.34(4)
_computing_cell_refinement PROCESS-AUTO
_computing_data_collection PROCESS-AUTO
_computing_data_reduction CrystalStructure
_computing_publication_material 'SHELXL-97 (Sheldrick, 1997)'
_computing_structure_refinement 'SHELXL-97 (Sheldrick, 1997)'
_computing_structure_solution SIR2004
_diffrn_ambient_temperature 193
_diffrn_detector_area_resol_mean 10.00
_diffrn_measured_fraction_theta_full 0.995
_diffrn_measured_fraction_theta_max 0.996
_diffrn_measurement_device_type 'Rigaku RAXIS-RAPID'
_diffrn_measurement_method \w
_diffrn_radiation_monochromator graphite
_diffrn_radiation_source 'rotating anode'
_diffrn_radiation_type CuK\a
_diffrn_radiation_wavelength 1.54187
_diffrn_reflns_av_R_equivalents 0.0291
_diffrn_reflns_av_sigmaI/netI 0.0151
_diffrn_reflns_limit_h_max 27
_diffrn_reflns_limit_h_min -27
_diffrn_reflns_limit_k_max 9
_diffrn_reflns_limit_k_min -9
_diffrn_reflns_limit_l_max 11
_diffrn_reflns_limit_l_min -11
_diffrn_reflns_number 34420
_diffrn_reflns_theta_full 68.22
_diffrn_reflns_theta_max 68.22
_diffrn_reflns_theta_min 3.92
_exptl_absorpt_coefficient_mu 1.677
_exptl_absorpt_correction_T_max 0.920
_exptl_absorpt_correction_T_min 0.568
_exptl_absorpt_correction_type numerical
_exptl_absorpt_process_details
;
Higashi, T. (1999). Program for Absorption Correction.
Rigaku Corporation, Tokyo, Japan.
;
_exptl_crystal_colour colorless
_exptl_crystal_density_diffrn 1.279
_exptl_crystal_density_method 'not measured'
_exptl_crystal_description needle
_exptl_crystal_F_000 776
_exptl_crystal_size_max 0.60
_exptl_crystal_size_mid 0.15
_exptl_crystal_size_min 0.05
_refine_diff_density_max 0.220
_refine_diff_density_min -0.220
_refine_diff_density_rms 0.043
_refine_ls_abs_structure_details 'Flack H D (1983), Acta Cryst. A39, 876-881 1444 Friedel Pairs'
_refine_ls_abs_structure_Flack -0.008(12)
_refine_ls_extinction_coef 0.0028(3)
_refine_ls_extinction_expression Fc^*^=kFc[1+0.001xFc^2^\l^3^/sin(2\q)]^-1/4^
_refine_ls_extinction_method SHELXL
_refine_ls_goodness_of_fit_ref 1.073
_refine_ls_hydrogen_treatment constr
_refine_ls_matrix_type full
_refine_ls_number_parameters 230
_refine_ls_number_reflns 3420
_refine_ls_number_restraints 0
_refine_ls_restrained_S_all 1.073
_refine_ls_R_factor_all 0.0273
_refine_ls_R_factor_gt 0.0265
_refine_ls_shift/su_max 0.000
_refine_ls_shift/su_mean 0.000
_refine_ls_structure_factor_coef Fsqd
_refine_ls_weighting_details 'calc w=1/[\s^2^(Fo^2^)+(0.0491P)^2^+0.2151P] where P=(Fo^2^+2Fc^2^)/3'
_refine_ls_weighting_scheme calc
_refine_ls_wR_factor_gt 0.0727
_refine_ls_wR_factor_ref 0.0733
_reflns_number_gt 3314
_reflns_number_total 3420
_reflns_threshold_expression >2sigma(I)
_cod_data_source_file b804294b.txt
_cod_data_source_block I
_cod_database_code 7103288

loop_
_symmetry_equiv_pos_site_id
_symmetry_equiv_pos_as_xyz
1 +X,+Y,+Z
2 1/2+X,1/2-Y,-Z
3 -X,1/2+Y,1/2-Z
4 1/2-X,-Y,1/2+Z

loop_
_atom_site_label
_atom_site_type_symbol
_atom_site_fract_x
_atom_site_fract_y
_atom_site_fract_z
_atom_site_U_iso_or_equiv
_atom_site_adp_type
_atom_site_occupancy
_atom_site_symmetry_multiplicity
_atom_site_calc_flag
_atom_site_refinement_flags
_atom_site_disorder_assembly
_atom_site_disorder_group
S1 S 0.060340(15) 0.73465(4) 0.15655(3) 0.02987(11) Uani 1 1 d . . .
O1 O 0.19505(5) 1.26465(15) 0.53314(12) 0.0428(3) Uani 1 1 d . . .
O2 O 0.08507(5) 0.87373(14) 0.09386(11) 0.0400(3) Uani 1 1 d . . .
O3 O -0.00059(5) 0.69551(14) 0.13650(12) 0.0408(3) Uani 1 1 d . . .
N1 N 0.06949(5) 0.75681(14) 0.32018(12) 0.0275(3) Uani 1 1 d . . .
C1 C 0.16862(7) 1.1509(2) 0.44307(16) 0.0365(4) Uani 1 1 d . . .
H1A H 0.1994 1.0957 0.3895 0.044 Uiso 1 1 calc R . .
H1B H 0.1408 1.2041 0.3803 0.044 Uiso 1 1 calc R . .
C2 C 0.13604(6) 1.03416(17) 0.53261(14) 0.0261(3) Uani 1 1 d . . .
C3 C 0.12070(6) 0.88465(17) 0.50542(14) 0.0245(3) Uani 1 1 d . . .
C4 C 0.12793(6) 0.81611(18) 0.36561(15) 0.0293(3) Uani 1 1 d . . .
H4A H 0.1425 0.8990 0.3028 0.035 Uiso 1 1 calc R . .
H4B H 0.1570 0.7279 0.3672 0.035 Uiso 1 1 calc R . .
C5 C 0.04693(6) 0.62848(18) 0.40831(15) 0.0295(3) Uani 1 1 d . . .
H5A H 0.0756 0.5394 0.4110 0.035 Uiso 1 1 calc R . .
H5B H 0.0089 0.5876 0.3727 0.035 Uiso 1 1 calc R . .
C6 C 0.03805(6) 0.69589(19) 0.54999(16) 0.0309(3) Uani 1 1 d . . .
H6A H 0.0248 0.6090 0.6105 0.037 Uiso 1 1 calc R . .
H6B H 0.0061 0.7765 0.5469 0.037 Uiso 1 1 calc R . .
C7 C 0.09420(6) 0.77329(18) 0.61093(14) 0.0266(3) Uani 1 1 d . . .
C8 C 0.07682(7) 0.86597(19) 0.73912(15) 0.0336(3) Uani 1 1 d . . .
H8A H 0.0386 0.9208 0.7232 0.040 Uiso 1 1 calc R . .
H8B H 0.0711 0.7899 0.8144 0.040 Uiso 1 1 calc R . .
C9 C 0.12352(7) 0.98926(19) 0.78040(15) 0.0326(3) Uani 1 1 d . . .
H9A H 0.1115 1.0415 0.8657 0.039 Uiso 1 1 calc R . .
H9B H 0.1620 0.9358 0.7957 0.039 Uiso 1 1 calc R . .
C10 C 0.12997(6) 1.11373(17) 0.66902(16) 0.0286(3) Uani 1 1 d . . .
C11 C 0.18792(6) 1.20870(19) 0.66913(17) 0.0344(3) Uani 1 1 d . . .
H11A H 0.1855 1.2992 0.7329 0.041 Uiso 1 1 calc R . .
H11B H 0.2216 1.1401 0.6956 0.041 Uiso 1 1 calc R . .
C12 C 0.13935(7) 0.64325(19) 0.64866(18) 0.0361(3) Uani 1 1 d . . .
H12A H 0.1218 0.5715 0.7157 0.043 Uiso 1 1 calc R . .
H12B H 0.1749 0.6929 0.6866 0.043 Uiso 1 1 calc R . .
H12C H 0.1500 0.5826 0.5676 0.043 Uiso 1 1 calc R . .
C13 C 0.07720(7) 1.22964(19) 0.66767(18) 0.0383(4) Uani 1 1 d . . .
H13A H 0.0755 1.2867 0.7539 0.046 Uiso 1 1 calc R . .
H13B H 0.0404 1.1699 0.6544 0.046 Uiso 1 1 calc R . .
H13C H 0.0822 1.3061 0.5938 0.046 Uiso 1 1 calc R . .
C14 C 0.10377(6) 0.56907(18) 0.10939(15) 0.0283(3) Uani 1 1 d . . .
C15 C 0.16194(7) 0.5899(2) 0.06646(17) 0.0346(3) Uani 1 1 d . . .
H15 H 0.1776 0.6936 0.0531 0.041 Uiso 1 1 calc R . .
C16 C 0.19667(7) 0.4569(2) 0.04351(18) 0.0363(4) Uani 1 1 d . . .
H16 H 0.2363 0.4705 0.0133 0.044 Uiso 1 1 calc R . .
C17 C 0.17497(6) 0.3038(2) 0.06368(15) 0.0318(3) Uani 1 1 d . . .
C18 C 0.11614(6) 0.28620(19) 0.10490(16) 0.0322(3) Uani 1 1 d . . .
H18 H 0.1003 0.1825 0.1172 0.039 Uiso 1 1 calc R . .
C19 C 0.08063(6) 0.41792(18) 0.12814(16) 0.0309(3) Uani 1 1 d . . .
H19 H 0.0408 0.4047 0.1567 0.037 Uiso 1 1 calc R . .
C20 C 0.21359(7) 0.1597(2) 0.0457(2) 0.0421(4) Uani 1 1 d . . .
H20A H 0.1888 0.0641 0.0420 0.051 Uiso 1 1 calc R . .
H20B H 0.2411 0.1515 0.1220 0.051 Uiso 1 1 calc R . .
H20C H 0.2361 0.1695 -0.0386 0.051 Uiso 1 1 calc R . .

loop_
_atom_site_aniso_label
_atom_site_aniso_U_11
_atom_site_aniso_U_22
_atom_site_aniso_U_33
_atom_site_aniso_U_23
_atom_site_aniso_U_13
_atom_site_aniso_U_12
S1 0.03561(18) 0.02541(18) 0.02858(18) -0.00330(13) -0.00290(13) 0.00349(14)
O1 0.0545(6) 0.0336(6) 0.0403(6) -0.0032(6) 0.0039(5) -0.0191(6)
O2 0.0592(7) 0.0282(6) 0.0326(6) 0.0016(5) -0.0001(5) 0.0034(5)
O3 0.0353(5) 0.0442(7) 0.0429(6) -0.0098(5) -0.0096(5) 0.0086(5)
N1 0.0290(5) 0.0250(6) 0.0285(6) -0.0028(5) 0.0002(4) -0.0027(5)
C1 0.0475(9) 0.0283(8) 0.0336(8) 0.0001(7) 0.0026(7) -0.0103(7)
C2 0.0259(6) 0.0249(7) 0.0275(7) 0.0012(6) 0.0001(5) -0.0004(6)
C3 0.0226(6) 0.0236(7) 0.0272(7) 0.0001(5) 0.0005(5) -0.0001(5)
C4 0.0294(7) 0.0285(7) 0.0300(8) -0.0047(6) 0.0038(6) -0.0044(6)
C5 0.0299(7) 0.0263(7) 0.0323(7) -0.0015(6) 0.0011(6) -0.0054(6)
C6 0.0308(7) 0.0299(8) 0.0319(8) -0.0016(6) 0.0035(6) -0.0047(6)
C7 0.0284(6) 0.0238(7) 0.0275(7) 0.0009(6) 0.0006(5) -0.0035(6)
C8 0.0420(8) 0.0298(8) 0.0291(7) -0.0011(6) 0.0060(6) -0.0082(7)
C9 0.0405(8) 0.0318(8) 0.0256(7) -0.0022(6) 0.0002(6) -0.0060(6)
C10 0.0322(7) 0.0229(7) 0.0308(7) -0.0042(6) -0.0005(6) -0.0026(6)
C11 0.0372(8) 0.0309(8) 0.0352(8) -0.0051(6) 0.0004(6) -0.0082(6)
C12 0.0373(8) 0.0276(8) 0.0435(9) 0.0039(7) -0.0061(7) -0.0013(6)
C13 0.0389(7) 0.0288(8) 0.0472(9) -0.0058(7) 0.0031(7) 0.0025(6)
C14 0.0316(7) 0.0263(8) 0.0270(7) -0.0046(6) -0.0004(6) 0.0002(6)
C15 0.0350(8) 0.0294(8) 0.0393(9) -0.0021(6) 0.0047(6) -0.0060(6)
C16 0.0277(7) 0.0387(9) 0.0426(9) -0.0056(8) 0.0065(6) -0.0029(6)
C17 0.0306(7) 0.0329(8) 0.0320(8) -0.0056(6) -0.0057(6) 0.0019(6)
C18 0.0339(7) 0.0266(8) 0.0361(8) -0.0045(6) -0.0002(6) -0.0044(6)
C19 0.0288(7) 0.0298(8) 0.0340(8) -0.0061(6) 0.0030(6) -0.0039(6)
C20 0.0347(8) 0.0401(9) 0.0514(10) -0.0099(8) -0.0052(7) 0.0055(7)

loop_
_atom_type_symbol
_atom_type_description
_atom_type_scat_dispersion_real
_atom_type_scat_dispersion_imag
_atom_type_scat_source
C C 0.0181 0.0091 'International Tables Vol C Tables 4.2.6.8 and 6.1.1.4'
H H 0.0000 0.0000 'International Tables Vol C Tables 4.2.6.8 and 6.1.1.4'
N N 0.0311 0.0180 'International Tables Vol C Tables 4.2.6.8 and 6.1.1.4'
O O 0.0492 0.0322 'International Tables Vol C Tables 4.2.6.8 and 6.1.1.4'
S S 0.3331 0.5567 'International Tables Vol C Tables 4.2.6.8 and 6.1.1.4'

loop_
_geom_angle_atom_site_label_1
_geom_angle_atom_site_label_2
_geom_angle_atom_site_label_3
_geom_angle
_geom_angle_site_symmetry_1
_geom_angle_site_symmetry_3
_geom_angle_publ_flag
O3 S1 O2 120.13(7) . . ?
O3 S1 N1 106.50(6) . . ?
O2 S1 N1 106.53(7) . . ?
O3 S1 C14 108.46(7) . . ?
O2 S1 C14 108.15(7) . . ?
N1 S1 C14 106.27(7) . . ?
C11 O1 C1 108.49(12) . . ?
C5 N1 C4 111.95(11) . . ?
C5 N1 S1 117.10(10) . . ?
C4 N1 S1 116.71(9) . . ?
O1 C1 C2 105.67(12) . . ?
O1 C1 H1A 110.6 . . ?
C2 C1 H1A 110.6 . . ?
O1 C1 H1B 110.6 . . ?
C2 C1 H1B 110.6 . . ?
H1A C1 H1B 108.7 . . ?
C3 C2 C10 125.05(13) . . ?
C3 C2 C1 128.34(14) . . ?
C10 C2 C1 106.27(12) . . ?
C2 C3 C4 121.20(13) . . ?
C2 C3 C7 122.91(13) . . ?
C4 C3 C7 115.88(12) . . ?
N1 C4 C3 108.10(11) . . ?
N1 C4 H4A 110.1 . . ?
C3 C4 H4A 110.1 . . ?
N1 C4 H4B 110.1 . . ?
C3 C4 H4B 110.1 . . ?
H4A C4 H4B 108.4 . . ?
N1 C5 C6 108.46(12) . . ?
N1 C5 H5A 110.0 . . ?
C6 C5 H5A 110.0 . . ?
N1 C5 H5B 110.0 . . ?
C6 C5 H5B 110.0 . . ?
H5A C5 H5B 108.4 . . ?
C5 C6 C7 114.00(12) . . ?
C5 C6 H6A 108.8 . . ?
C7 C6 H6A 108.8 . . ?
C5 C6 H6B 108.8 . . ?
C7 C6 H6B 108.8 . . ?
H6A C6 H6B 107.6 . . ?
C3 C7 C8 110.71(12) . . ?
C3 C7 C12 109.99(11) . . ?
C8 C7 C12 109.15(12) . . ?
C3 C7 C6 108.22(12) . . ?
C8 C7 C6 108.97(11) . . ?
C12 C7 C6 109.78(12) . . ?
C9 C8 C7 112.71(12) . . ?
C9 C8 H8A 109.0 . . ?
C7 C8 H8A 109.0 . . ?
C9 C8 H8B 109.0 . . ?
C7 C8 H8B 109.0 . . ?
H8A C8 H8B 107.8 . . ?
C10 C9 C8 109.65(12) . . ?
C10 C9 H9A 109.7 . . ?
C8 C9 H9A 109.7 . . ?
C10 C9 H9B 109.7 . . ?
C8 C9 H9B 109.7 . . ?
H9A C9 H9B 108.2 . . ?
C2 C10 C9 110.48(12) . . ?
C2 C10 C11 98.83(12) . . ?
C9 C10 C11 115.96(13) . . ?
C2 C10 C13 110.02(12) . . ?
C9 C10 C13 111.49(13) . . ?
C11 C10 C13 109.34(12) . . ?
O1 C11 C10 105.41(12) . . ?
O1 C11 H11A 110.7 . . ?
C10 C11 H11A 110.7 . . ?
O1 C11 H11B 110.7 . . ?
C10 C11 H11B 110.7 . . ?
H11A C11 H11B 108.8 . . ?
C7 C12 H12A 109.5 . . ?
C7 C12 H12B 109.5 . . ?
H12A C12 H12B 109.5 . . ?
C7 C12 H12C 109.5 . . ?
H12A C12 H12C 109.5 . . ?
H12B C12 H12C 109.5 . . ?
C10 C13 H13A 109.5 . . ?
C10 C13 H13B 109.5 . . ?
H13A C13 H13B 109.5 . . ?
C10 C13 H13C 109.5 . . ?
H13A C13 H13C 109.5 . . ?
H13B C13 H13C 109.5 . . ?
C19 C14 C15 120.77(14) . . ?
C19 C14 S1 118.55(11) . . ?
C15 C14 S1 120.40(12) . . ?
C16 C15 C14 118.92(15) . . ?
C16 C15 H15 120.5 . . ?
C14 C15 H15 120.5 . . ?
C15 C16 C17 121.58(13) . . ?
C15 C16 H16 119.2 . . ?
C17 C16 H16 119.2 . . ?
C16 C17 C18 118.34(14) . . ?
C16 C17 C20 121.61(13) . . ?
C18 C17 C20 120.03(15) . . ?
C19 C18 C17 120.91(14) . . ?
C19 C18 H18 119.5 . . ?
C17 C18 H18 119.5 . . ?
C14 C19 C18 119.46(13) . . ?
C14 C19 H19 120.3 . . ?
C18 C19 H19 120.3 . . ?
C17 C20 H20A 109.5 . . ?
C17 C20 H20B 109.5 . . ?
H20A C20 H20B 109.5 . . ?
C17 C20 H20C 109.5 . . ?
H20A C20 H20C 109.5 . . ?
H20B C20 H20C 109.5 . . ?

loop_
_geom_bond_atom_site_label_1
_geom_bond_atom_site_label_2
_geom_bond_distance
_geom_bond_site_symmetry_2
_geom_bond_publ_flag
S1 O3 1.4281(11) . ?
S1 O2 1.4362(12) . ?
S1 N1 1.6429(12) . ?
S1 C14 1.7649(15) . ?
O1 C11 1.434(2) . ?
O1 C1 1.4369(19) . ?
N1 C5 1.4774(18) . ?
N1 C4 1.4803(17) . ?
C1 C2 1.513(2) . ?
C1 H1A 0.9900 . ?
C1 H1B 0.9900 . ?
C2 C3 1.331(2) . ?
C2 C10 1.513(2) . ?
C3 C4 1.5074(19) . ?
C3 C7 1.5244(19) . ?
C4 H4A 0.9900 . ?
C4 H4B 0.9900 . ?
C5 C6 1.525(2) . ?
C5 H5A 0.9900 . ?
C5 H5B 0.9900 . ?
C6 C7 1.5470(19) . ?
C6 H6A 0.9900 . ?
C6 H6B 0.9900 . ?
C7 C8 1.5393(19) . ?
C7 C12 1.540(2) . ?
C8 C9 1.534(2) . ?
C8 H8A 0.9900 . ?
C8 H8B 0.9900 . ?
C9 C10 1.526(2) . ?
C9 H9A 0.9900 . ?
C9 H9B 0.9900 . ?
C10 C11 1.5326(19) . ?
C10 C13 1.539(2) . ?
C11 H11A 0.9900 . ?
C11 H11B 0.9900 . ?
C12 H12A 0.9800 . ?
C12 H12B 0.9800 . ?
C12 H12C 0.9800 . ?
C13 H13A 0.9800 . ?
C13 H13B 0.9800 . ?
C13 H13C 0.9800 . ?
C14 C19 1.386(2) . ?
C14 C15 1.391(2) . ?
C15 C16 1.384(2) . ?
C15 H15 0.9500 . ?
C16 C17 1.391(2) . ?
C16 H16 0.9500 . ?
C17 C18 1.397(2) . ?
C17 C20 1.503(2) . ?
C18 C19 1.386(2) . ?
C18 H18 0.9500 . ?
C19 H19 0.9500 . ?
C20 H20A 0.9800 . ?
C20 H20B 0.9800 . ?
C20 H20C 0.9800 . ?

loop_
_geom_torsion_atom_site_label_1
_geom_torsion_atom_site_label_2
_geom_torsion_atom_site_label_3
_geom_torsion_atom_site_label_4
_geom_torsion
_geom_torsion_site_symmetry_1
_geom_torsion_site_symmetry_2
_geom_torsion_site_symmetry_3
_geom_torsion_site_symmetry_4
_geom_torsion_publ_flag
O3 S1 N1 C5 50.09(11) . . . . ?
O2 S1 N1 C5 179.44(10) . . . . ?
C14 S1 N1 C5 -65.41(11) . . . . ?
O3 S1 N1 C4 -173.23(10) . . . . ?
O2 S1 N1 C4 -43.88(12) . . . . ?
C14 S1 N1 C4 71.27(12) . . . . ?
C11 O1 C1 C2 8.88(17) . . . . ?
O1 C1 C2 C3 -156.82(15) . . . . ?
O1 C1 C2 C10 16.60(16) . . . . ?
C10 C2 C3 C4 179.44(13) . . . . ?
C1 C2 C3 C4 -8.3(2) . . . . ?
C10 C2 C3 C7 0.4(2) . . . . ?
C1 C2 C3 C7 172.64(14) . . . . ?
C5 N1 C4 C3 -61.83(14) . . . . ?
S1 N1 C4 C3 159.35(10) . . . . ?
C2 C3 C4 N1 -123.63(14) . . . . ?
C7 C3 C4 N1 55.52(15) . . . . ?
C4 N1 C5 C6 62.56(14) . . . . ?
S1 N1 C5 C6 -158.79(10) . . . . ?
N1 C5 C6 C7 -55.72(16) . . . . ?
C2 C3 C7 C8 11.25(18) . . . . ?
C4 C3 C7 C8 -167.89(12) . . . . ?
C2 C3 C7 C12 -109.46(15) . . . . ?
C4 C3 C7 C12 71.41(15) . . . . ?
C2 C3 C7 C6 130.62(14) . . . . ?
C4 C3 C7 C6 -48.52(15) . . . . ?
C5 C6 C7 C3 48.03(16) . . . . ?
C5 C6 C7 C8 168.50(12) . . . . ?
C5 C6 C7 C12 -72.02(16) . . . . ?
C3 C7 C8 C9 -42.24(16) . . . . ?
C12 C7 C8 C9 78.96(15) . . . . ?
C6 C7 C8 C9 -161.16(13) . . . . ?
C7 C8 C9 C10 62.42(17) . . . . ?
C3 C2 C10 C9 18.6(2) . . . . ?
C1 C2 C10 C9 -155.08(12) . . . . ?
C3 C2 C10 C11 140.68(14) . . . . ?
C1 C2 C10 C11 -33.02(14) . . . . ?
C3 C2 C10 C13 -104.90(16) . . . . ?
C1 C2 C10 C13 81.40(15) . . . . ?
C8 C9 C10 C2 -47.88(16) . . . . ?
C8 C9 C10 C11 -159.24(13) . . . . ?
C8 C9 C10 C13 74.78(16) . . . . ?
C1 O1 C11 C10 -30.75(16) . . . . ?
C2 C10 C11 O1 38.73(14) . . . . ?
C9 C10 C11 O1 156.73(13) . . . . ?
C13 C10 C11 O1 -76.21(15) . . . . ?
O3 S1 C14 C19 -31.97(14) . . . . ?
O2 S1 C14 C19 -163.76(12) . . . . ?
N1 S1 C14 C19 82.20(13) . . . . ?
O3 S1 C14 C15 154.01(13) . . . . ?
O2 S1 C14 C15 22.23(15) . . . . ?
N1 S1 C14 C15 -91.82(13) . . . . ?
C19 C14 C15 C16 -0.4(2) . . . . ?
S1 C14 C15 C16 173.45(13) . . . . ?
C14 C15 C16 C17 -0.7(3) . . . . ?
C15 C16 C17 C18 1.6(2) . . . . ?
C15 C16 C17 C20 -176.77(16) . . . . ?
C16 C17 C18 C19 -1.4(2) . . . . ?
C20 C17 C18 C19 176.95(15) . . . . ?
C15 C14 C19 C18 0.6(2) . . . . ?
S1 C14 C19 C18 -173.42(12) . . . . ?
C17 C18 C19 C14 0.4(2) . . . . ?

loop_
_cod_related_entry_id
_cod_related_entry_database
_cod_related_entry_code
1 ChemSpider 30653048
